data_2202803
loop_
_publ_author_name
'Guo-Wei Zhou'
'Guo-Cong Guo'
'Bing Liu'
'Ming-Sheng Wang'
'Li-Zhen Cai'
'Guang-Hua Guo'
'Jin-Shun Huang'

_publ_section_title
Triaqua(4-hydroxypyridine-2,6-dicarboxylato-\k^3^<i>N,O,O</i>')zinc(II)--acetonitrile--water(1/0.25/1)
_journal_issue 10
_journal_name_full 'Acta Crystallographica Section E'
_journal_page_first m926
_journal_page_last m928
_journal_paper_doi 10.1107/S1600536803019846
_journal_volume 59
_journal_year 2003
_chemical_formula_iupac '[Zn (C7 H2 N O5) (H2 O)3].0.25(C2 H3 N).(H2 O)'
_chemical_formula_moiety 'C7 H8 N O8 Zn, H2 O, (C2 H3 N)0.25'
_chemical_formula_sum 'C7.5 H10.75 N1.25 O9 Zn'
_chemical_formula_weight 327.79
_chemical_name_systematic
;
 ?
;
_space_group_IT_number 15
_symmetry_cell_setting monoclinic
_symmetry_space_group_name_Hall '-C 2yc'
_symmetry_space_group_name_H-M 'C 1 2/c 1'
_atom_sites_solution_hydrogens geom
_atom_sites_solution_primary direct
_atom_sites_solution_secondary difmap
_cell_angle_alpha 90.00
_cell_angle_beta 91.8660(10)
_cell_angle_gamma 90.00
_cell_formula_units_Z 8
_cell_length_a 14.6504(3)
_cell_length_b 7.0380(2)
_cell_length_c 22.6423(5)
_cell_measurement_reflns_used 2863
_cell_measurement_temperature 293(2)
_cell_measurement_theta_max 25.01
_cell_measurement_theta_min 2.78
_cell_volume 2333.40(10)
_computing_cell_refinement SMART
_computing_data_collection 'SMART (Siemens, 1996)'
_computing_data_reduction 'SAINT (Siemens, 1994)'
_computing_molecular_graphics SHELXTL
_computing_publication_material SHELXTL
_computing_structure_refinement SHELXTL
_computing_structure_solution 'SHELXTL (Siemens, 1994)'
_diffrn_ambient_temperature 293(2)
_diffrn_measured_fraction_theta_full 0.994
_diffrn_measured_fraction_theta_max 0.994
_diffrn_measurement_device_type 'Siemens SMART CCD'
_diffrn_measurement_method \w
_diffrn_radiation_monochromator graphite
_diffrn_radiation_source 'fine-focus sealed tube'
_diffrn_radiation_type MoK\a
_diffrn_radiation_wavelength 0.71073
_diffrn_reflns_av_R_equivalents 0.0208
_diffrn_reflns_av_sigmaI/netI 0.0462
_diffrn_reflns_limit_h_max 17
_diffrn_reflns_limit_h_min -13
_diffrn_reflns_limit_k_max 8
_diffrn_reflns_limit_k_min -5
_diffrn_reflns_limit_l_max 26
_diffrn_reflns_limit_l_min -26
_diffrn_reflns_number 3823
_diffrn_reflns_theta_full 25.01
_diffrn_reflns_theta_max 25.01
_diffrn_reflns_theta_min 2.78
_exptl_absorpt_coefficient_mu 2.150
_exptl_absorpt_correction_T_max 0.442
_exptl_absorpt_correction_T_min 0.296
_exptl_absorpt_correction_type multi-scan
_exptl_absorpt_process_details '(SADABS; Sheldrick, 1996)'
_exptl_crystal_colour 'pale yellow'
_exptl_crystal_density_diffrn 1.866
_exptl_crystal_density_method 'not measured'
_exptl_crystal_description prism
_exptl_crystal_F_000 1332
_exptl_crystal_size_max 0.64
_exptl_crystal_size_mid 0.40
_exptl_crystal_size_min 0.38
_refine_diff_density_max 0.954
_refine_diff_density_min -1.045
_refine_ls_extinction_method none
_refine_ls_goodness_of_fit_ref 1.001
_refine_ls_hydrogen_treatment mixed
_refine_ls_matrix_type full
_refine_ls_number_parameters 185
_refine_ls_number_reflns 2059
_refine_ls_number_restraints 13
_refine_ls_restrained_S_all 1.113
_refine_ls_R_factor_all 0.0601
_refine_ls_R_factor_gt 0.0515
_refine_ls_shift/su_max 0.003
_refine_ls_shift/su_mean 0.000
_refine_ls_structure_factor_coef Fsqd
_refine_ls_weighting_details 'calc w = 1/[\s^2^(Fo^2^)+(0.1023P)^2^+10.2923P] where P=(Fo^2^+2Fc^2^)/3'
_refine_ls_weighting_scheme calc
_refine_ls_wR_factor_gt 0.1420
_refine_ls_wR_factor_ref 0.1540
_reflns_number_gt 1759
_reflns_number_total 2059
_reflns_threshold_expression I>2\s(I)
_cod_data_source_file ob6284.cif
_cod_data_source_block I
_cod_depositor_comments
;
The following automatic conversions were performed:
'_geom_bond_publ_flag' value 'Yes' changed to 'yes' according to
'/home/saulius/struct/CIF-dictionaries/cif_core.dic' dictionary named
'cif_core.dic' version 2.4.1 from 2010-06-29 (7
times).

'_geom_bond_publ_flag' value 'No' changed to 'no' according to
'/home/saulius/struct/CIF-dictionaries/cif_core.dic' dictionary named
'cif_core.dic' version 2.4.1 from 2010-06-29 (19 times).

Automatic conversion script
Id: cif_fix_enum 1527 2010-12-29 10:47:43Z saulius 

The following automatic conversions were performed:

'_geom_bond_publ_flag' value 'Yes' changed to 'yes' according to
/home/saulius/struct/CIF-dictionaries/cif_core.dic dictionary named
'cif_core.dic' version 2.4.1 from 2010-06-29 (7
times).

'_geom_bond_publ_flag' value 'No' changed to 'no' according
to /home/saulius/struct/CIF-dictionaries/cif_core.dic dictionary
named 'cif_core.dic' version 2.4.1 from 2010-06-29 (19
times).

'_geom_angle_publ_flag' value 'Yes' changed to 'yes'
according to /home/saulius/struct/CIF-dictionaries/cif_core.dic
dictionary named 'cif_core.dic' version 2.4.1 from 2010-06-29 (15
times).

'_geom_angle_publ_flag' value 'No' changed to 'no' according
to /home/saulius/struct/CIF-dictionaries/cif_core.dic dictionary
named 'cif_core.dic' version 2.4.1 from 2010-06-29 (28 times).

Automatic conversion script
Id: cif_fix_values 1715 2011-07-08 13:25:40Z adriana 
;
_cod_original_sg_symbol_H-M 'C 2/c'
_cod_original_formula_sum 'C7.50 H10.75 N1.25 O9 Zn'
_cod_database_code 2202803

loop_
_symmetry_equiv_pos_as_xyz
'x, y, z'
'-x, y, -z+1/2'
'x+1/2, y+1/2, z'
'-x+1/2, y+1/2, -z+1/2'
'-x, -y, -z'
'x, -y, z-1/2'
'-x+1/2, -y+1/2, -z'
'x+1/2, -y+1/2, z-1/2'

loop_
_atom_site_label
_atom_site_fract_x
_atom_site_fract_y
_atom_site_fract_z
_atom_site_U_iso_or_equiv
_atom_site_adp_type
_atom_site_calc_flag
_atom_site_refinement_flags
_atom_site_occupancy
_atom_site_disorder_assembly
_atom_site_disorder_group
_atom_site_type_symbol
Zn1 0.484546(13) 0.75804(3) 0.638008(8) 0.02755(6) Uani d . 1 . . Zn
O11 0.52753(8) 0.79294(17) 0.54425(5) 0.0271(3) Uani d . 1 . . O
O12 0.48014(9) 0.73097(17) 0.45117(6) 0.0311(3) Uani d . 1 . . O
O13 0.38768(8) 0.6649(2) 0.70344(5) 0.0387(4) Uani d . 1 . . O
O14 0.25846(12) 0.5052(3) 0.71115(8) 0.0855(5) Uani d U 1 . . O
O15 0.17042(7) 0.42029(17) 0.48796(5) 0.0308(3) Uani d . 1 . . O
N1 0.38201(8) 0.64013(19) 0.58848(6) 0.0232(3) Uani d . 1 . . N
C11 0.38537(10) 0.6371(2) 0.52955(6) 0.0188(4) Uani d . 1 . . C
C12 0.31516(10) 0.5608(2) 0.49423(7) 0.0224(4) Uani d . 1 . . C
H12A 0.3185 0.5581 0.4533 0.027 Uiso calc R 1 . . H
C13 0.23905(10) 0.4880(2) 0.52263(7) 0.0219(4) Uani d . 1 . . C
C14 0.23687(11) 0.4900(2) 0.58407(7) 0.0270(4) Uani d . 1 . . C
H14A 0.1871 0.4409 0.6035 0.032 Uiso calc R 1 . . H
C15 0.31013(11) 0.5663(2) 0.61535(7) 0.0287(4) Uani d . 1 . . C
C16 0.47032(11) 0.7275(2) 0.50569(7) 0.0218(4) Uani d . 1 . . C
C17 0.31849(13) 0.5795(3) 0.68227(8) 0.0426(5) Uani d . 1 . . C
C21 0.5000 0.2375(8) 0.7500 0.064(3) Uani d SPD 0.50 . . C
C22 0.5821(3) 0.2308(8) 0.7263(3) 0.0885(11) Uani d PDU 0.25 . . C
N22 0.5821(3) 0.2308(8) 0.7263(3) 0.0885(11) Uani d P 0.25 . . N
O1W 0.56234(9) 0.4984(2) 0.64235(6) 0.0440(4) Uani d . 1 . . O
O2W 0.57996(8) 0.85417(19) 0.69628(5) 0.0381(4) Uani d . 1 . . O
O3W 0.43495(9) 1.04405(18) 0.63413(5) 0.0357(3) Uani d . 1 . . O
O4W 0.24901(11) 0.0591(3) 0.66895(7) 0.0723(6) Uani d . 1 . . O
H4W 0.2613(14) 0.000(3) 0.7059(9) 0.047(6) Uiso d . 1 . . H
H15 0.1276(17) 0.376(4) 0.5063(11) 0.068(7) Uiso d . 1 . . H

loop_
_atom_site_aniso_label
_atom_site_aniso_U_11
_atom_site_aniso_U_22
_atom_site_aniso_U_33
_atom_site_aniso_U_12
_atom_site_aniso_U_13
_atom_site_aniso_U_23
Zn1 0.02423(10) 0.03436(11) 0.02387(11) -0.00801(7) -0.00218(9) -0.00133(8)
O11 0.0194(5) 0.0384(6) 0.0237(6) -0.0096(5) 0.0014(5) -0.0026(5)
O12 0.0266(6) 0.0409(6) 0.0262(6) -0.0127(5) 0.0054(5) -0.0023(5)
O13 0.0382(6) 0.0530(7) 0.0252(6) -0.0178(6) 0.0026(5) -0.0032(6)
O14 0.0887(9) 0.1196(10) 0.0493(8) -0.0717(7) 0.0182(7) -0.0071(8)
O15 0.0223(5) 0.0433(6) 0.0266(6) -0.0142(5) -0.0022(5) 0.0015(5)
N1 0.0197(6) 0.0275(6) 0.0226(6) -0.0045(5) 0.0014(5) 0.0026(6)
C11 0.0171(6) 0.0211(6) 0.0184(7) -0.0017(6) 0.0002(5) -0.0003(6)
C12 0.0217(7) 0.0251(7) 0.0203(7) -0.0031(6) -0.0007(6) -0.0017(6)
C13 0.0158(6) 0.0206(7) 0.0292(8) -0.0021(6) -0.0001(6) -0.0023(7)
C14 0.0209(7) 0.0320(8) 0.0285(8) -0.0085(6) 0.0059(6) -0.0005(7)
C15 0.0282(7) 0.0334(8) 0.0246(7) -0.0087(7) 0.0053(6) -0.0008(7)
C16 0.0185(7) 0.0236(7) 0.0236(8) -0.0002(6) 0.0061(6) -0.0008(6)
C17 0.0474(9) 0.0556(11) 0.0254(8) -0.0300(8) 0.0077(8) -0.0043(8)
C21 0.096(6) 0.034(3) 0.062(5) 0.000 -0.002(4) 0.000
C22 0.0903(18) 0.0831(18) 0.0918(19) -0.0015(14) -0.0031(15) -0.0048(15)
N22 0.0903(18) 0.0831(18) 0.0918(19) -0.0015(14) -0.0031(15) -0.0048(15)
O1W 0.0386(7) 0.0441(7) 0.0488(8) 0.0041(6) -0.0076(6) -0.0078(7)
O2W 0.0362(6) 0.0478(7) 0.0300(6) -0.0141(6) -0.0066(5) 0.0050(6)
O3W 0.0397(6) 0.0343(6) 0.0332(6) -0.0014(6) 0.0005(5) 0.0016(6)
O4W 0.0547(9) 0.1227(15) 0.0396(8) 0.0119(10) 0.0029(7) 0.0222(9)

loop_
_atom_type_symbol
_atom_type_description
_atom_type_scat_dispersion_real
_atom_type_scat_dispersion_imag
_atom_type_scat_source
C C 0.0033 0.0016 'International Tables Vol C Tables 4.2.6.8 and 6.1.1.4'
H H 0.0000 0.0000 'International Tables Vol C Tables 4.2.6.8 and 6.1.1.4'
N N 0.0061 0.0033 'International Tables Vol C Tables 4.2.6.8 and 6.1.1.4'
O O 0.0106 0.0060 'International Tables Vol C Tables 4.2.6.8 and 6.1.1.4'
Zn Zn 0.2839 1.4301 'International Tables Vol C Tables 4.2.6.8 and 6.1.1.4'

loop_
_geom_angle_atom_site_label_1
_geom_angle_atom_site_label_2
_geom_angle_atom_site_label_3
_geom_angle_site_symmetry_3
_geom_angle
_geom_angle_publ_flag
O2W Zn1 N1 . 172.22(5) yes
O2W Zn1 O3W . 86.46(5) yes
N1 Zn1 O3W . 96.78(5) yes
O2W Zn1 O1W . 84.25(5) yes
N1 Zn1 O1W . 93.41(5) yes
O3W Zn1 O1W . 167.90(5) yes
O2W Zn1 O13 . 96.27(5) yes
N1 Zn1 O13 . 76.46(5) yes
O3W Zn1 O13 . 94.75(5) yes
O1W Zn1 O13 . 93.95(5) yes
O2W Zn1 O11 . 111.92(5) yes
N1 Zn1 O11 . 75.35(5) yes
O3W Zn1 O11 . 87.92(5) yes
O1W Zn1 O11 . 88.38(5) yes
O13 Zn1 O11 . 151.80(4) yes
C16 O11 Zn1 . 114.13(10) no
C17 O13 Zn1 . 114.66(11) no
C13 O15 H15 . 114.0(17) no
C11 N1 C15 . 120.18(13) no
C11 N1 Zn1 . 120.58(10) no
C15 N1 Zn1 . 119.24(11) no
N1 C11 C12 . 121.97(14) no
N1 C11 C16 . 114.03(13) no
C12 C11 C16 . 123.98(14) no
C11 C12 C13 . 117.52(14) no
C11 C12 H12A . 121.2 no
C13 C12 H12A . 121.2 no
O15 C13 C14 . 123.13(14) no
O15 C13 C12 . 116.94(14) no
C14 C13 C12 . 119.93(14) no
C15 C14 C13 . 118.38(15) no
C15 C14 H14A . 120.8 no
C13 C14 H14A . 120.8 no
N1 C15 C14 . 122.00(15) no
N1 C15 C17 . 112.98(14) no
C14 C15 C17 . 125.02(16) no
O12 C16 O11 . 125.12(15) no
O12 C16 C11 . 118.96(14) no
O11 C16 C11 . 115.91(14) no
O14 C17 O13 . 125.52(18) no
O14 C17 C15 . 117.93(17) no
O13 C17 C15 . 116.54(16) no
C22 C21 N22 2_656 175.9(7) no

loop_
_geom_bond_atom_site_label_1
_geom_bond_atom_site_label_2
_geom_bond_site_symmetry_2
_geom_bond_distance
_geom_bond_publ_flag
Zn1 O2W . 2.0081(12) yes
Zn1 N1 . 2.0232(13) yes
Zn1 O3W . 2.1409(13) yes
Zn1 O1W . 2.1541(14) yes
Zn1 O13 . 2.1854(13) yes
Zn1 O11 . 2.2473(12) yes
O11 C16 . 1.276(2) no
O12 C16 . 1.248(2) no
O13 C17 . 1.260(2) no
O14 C17 . 1.230(3) no
O15 C13 . 1.3428(19) yes
O15 H15 . 0.83(3) no
N1 C11 . 1.337(2) no
N1 C15 . 1.338(2) no
C11 C12 . 1.390(2) no
C11 C16 . 1.513(2) no
C12 C13 . 1.402(2) no
C12 H12A . 0.9300 no
C13 C14 . 1.393(2) no
C14 C15 . 1.376(2) no
C14 H14A . 0.9300 no
C15 C17 . 1.519(2) no
C21 C22 . 1.333(4) no
C21 N22 2_656 1.333(4) no
C21 C22 2_656 1.333(4) no
O4W H4W . 0.95(2) no

loop_
_geom_hbond_atom_site_label_D
_geom_hbond_atom_site_label_H
_geom_hbond_atom_site_label_A
_geom_hbond_site_symmetry_A
_geom_hbond_distance_DH
_geom_hbond_distance_HA
_geom_hbond_distance_DA
_geom_hbond_angle_DHA
O15 H15 O11 3_445 0.83(3) 1.82(3) 2.6427(16) 175(3)
O4W H4W O14 4_546 0.95(2) 1.91(2) 2.747(2) 145.9(19)
